data_2101460
loop_
_publ_author_name
'N\"uesch, F.'
'Gr\"atzel, M.'
'Nesper, R.'
'Shklover, V.'

_publ_section_title
;
 Crystal and molecular structures of
 3-acetyl-5-[2-(3-ethyl-2-benzothiazolidene)]ethylidenerhodanine and
 its lithium and sodium salts. Layered organic--inorganic structures
;
_journal_issue 2
_journal_name_full 'Acta Crystallographica Section B'
_journal_page_first 277
_journal_page_last 286
_journal_paper_doi 10.1107/S0108768195008263
_journal_volume 52
_journal_year 1996
_chemical_formula_sum 'C16 H29 N2 Na O11 S3'
_chemical_formula_weight 544.6
_symmetry_cell_setting monoclinic
_symmetry_space_group_name_Hall '-C 2yc'
_symmetry_space_group_name_H-M 'C 1 2/c 1'
_cell_angle_alpha 90.0
_cell_angle_beta 109.45(4)
_cell_angle_gamma 90.0
_cell_formula_units_Z 8
_cell_length_a 46.209(12)
_cell_length_b 7.005(7)
_cell_length_c 16.583(8)
_cell_volume 5061(6)
_diffrn_radiation_type Mo
_diffrn_radiation_wavelength 0.71073
_exptl_absorpt_coefficient_mu 0.365
_exptl_crystal_density_diffrn 1.429
_exptl_crystal_F_000 2288
_cod_data_source_file ab0334.cif
_cod_data_source_block ab0334c
_cod_original_formula_sum 'C16 H29 N2 Na1 O11 S3'
_cod_database_code 2101460

loop_
_atom_site_label
_atom_site_fract_x
_atom_site_fract_y
_atom_site_fract_z
_atom_site_U_iso_or_equiv
S(1) .36290(10) -.4728(2) .24990(10) .0500(10)
S(2) .30760(10) .1210(2) .00550(10) .0490(10)
S(3) .30400(10) .4821(2) -.08980(10) .0660(10)
O(1) .39170(10) .1860(4) .1411(2) .0560(10)
O(2) .39910(10) .2708(5) -.0353(2) .0530(10)
O(3) .41740(10) .5677(4) -.0085(2) .0510(10)
N(1) .30640(10) -.5467(5) .1692(2) .0400(10)
N(2) .35380(10) .3398(5) .0332(2) .0420(10)
C(1) .32810(10) -.4127(6) .1729(3) .040(2)
C(2) .32320(10) -.2505(6) .1234(3) .043(2)
C(3) .34560(10) -.1145(6) .1300(3) .044(2)
C(4) .34180(10) .0486(6) .0830(3) .041(2)
C(5) .31660(10) -.7006(6) .2252(3) .040(2)
C(6) .34780(10) -.6847(6) .2735(3) .042(2)
C(7) .36250(10) -.8256(7) .3307(3) .055(2)
C(8) .34580(10) -.9815(7) .3407(3) .057(2)
C(9) .31470(10) -.9958(7) .2939(3) .053(2)
C(10) .29990(10) -.8564(7) .2362(3) .048(2)
C(11) .36500(10) .1890(6) .0913(3) .044(2)
C(12) .32360(10) .3286(6) -.0168(3) .044(2)
C(13) .27390(10) -.5228(7) .1155(3) .046(2)
C(14) .25730(10) -.3924(9) .1574(3) .075(2)
C(15) .37410(10) .4945(7) .0280(3) .047(2)
C(16) .39880(10) .4362(6) -.0082(3) .041(2)
Na -.00410(10) .2548(2) .49400(10) .0450(10)
O(4) .01780(10) -.0002(5) .4298(2) .0500(10)
O(5) .04890(10) .2569(5) .5968(2) .0540(10)
O(6) -.05610(10) .3362(5) .3967(2) .0540(10)
O(7) .01310(10) .4935(5) .4176(2) .0500(10)
O(8) .07380(10) .4159(6) .4306(3) .065(2)
O(9) .0 .3505(8) .75 .061(2)
O(10) .05450(10) .1490(6) .7634(3) .069(2)
O(11) .0 .1203(9) .25 .067(2)
O(12) .05960(10) .2477(6) .2686(3) .082(2)
H(2A) .303 -.230 .081 .080
H(3A) .366 -.138 .172 .080
H(7A) .385 -.815 .364 .080
H(8A) .356 -1.083 .381 .080
H(9A) .303 -1.107 .302 .080
H(10A) .278 -.866 .205 .080
H(13A) .2650(10) -.646(8) .102(3) .080
H(13B) .2730(10) -.478(8) .058(3) .080
H(14A) .236 -.377 .123 .080
H(14B) .259 -.445 .212 .080
H(14C) .267 -.270 .166 .080
H(15A) .3830(10) .547(8) .081(3) .080
H(15B) .3640(10) .593(8) .001(3) .080
H(41) .0340(10) .012(7) .439(3) .050
H(42) .0140(10) .024(7) .380(3) .050
H(51) .0610(10) .187(6) .569(3) .050
H(52) .0500(10) .221(7) .641(3) .050
H(61) -.0730(10) .292(6) .425(2) .050
H(62) -.0550(10) .439(7) .400(3) .050
H(71) .0080(10) .535(7) .368(3) .050
H(72) .0300(10) .474(7) .422(3) .050
H(81) .0790(10) .317(7) .460(3) .050
H(82) .0850(10) .484(7) .443(3) .050
H(91) .0120(10) .284(7) .751(3) .050
H(101) .0670(10) .198(7) .783(3) .050
H(102) .0570(10) .038(7) .767(3) .050
H(111) .0130(10) .192(7) .250(3) .050
H(121) .0630(10) .315(7) .311(3) .050
H(122) .0620(10) .287(6) .219(3) .050

loop_
_geom_angle_atom_site_label_1
_geom_angle_atom_site_label_2
_geom_angle_atom_site_label_3
_geom_angle
C(1) S(1) C(6) 91.6(2)
C(4) S(2) C(12) 93.1(2)
C(1) N(1) C(5) 115.0(3)
C(1) N(1) C(13) 122.3(3)
C(5) N(1) C(13) 122.5(4)
C(11) N(2) C(12) 116.1(4)
C(11) N(2) C(15) 120.2(3)
C(12) N(2) C(15) 123.7(3)
S(1) C(1) C(2) 124.4(3)
N(1) C(1) C(2) 125.0(3)
C(1) C(2) C(3) 123.5(3)
C(2) C(3) C(4) 125.5(3)
C(3) C(4) S(2) 125.3(3)
C(3) C(4) C(11) 125.0(3)
S(1) C(1) N(1) 110.7(3)
N(1) C(5) C(6) 111.9(4)
C(5) C(6) S(1) 110.7(3)
C(5) C(6) C(7) 120.8(4)
C(6) C(7) C(8) 118.9(4)
C(7) C(8) C(9) 120.3(4)
C(8) C(9) C(10) 121.2(5)
C(9) C(10) C(5) 118.7(4)
C(10) C(5) C(6) 120.1(4)
S(1) C(6) C(7) 128.4(3)
C(10) C(5) N(1) 128.0(3)
S(2) C(4) C(11) 109.7(3)
C(4) C(11) N(2) 111.1(3)
N(2) C(12) S(2) 110.0(3)
O(1) C(11) N(2) 121.8(4)
O(1) C(11) C(4) 127.1(4)
S(2) C(12) S(3) 122.5(3)
N(2) C(12) S(3) 127.4(4)
N(1) C(13) C(14) 111.2(4)
N(2) C(15) C(16) 114.2(4)
O(2) C(16) O(3) 126.0(4)
O(2) C(16) C(15) 119.8(4)
O(3) C(16) C(15) 114.3(4)

loop_
_geom_bond_atom_site_label_1
_geom_bond_atom_site_label_2
_geom_bond_distance
S(1) C(1) 1.742(4)
S(1) C(6) 1.740(5)
S(2) C(4) 1.749(4)
S(2) C(12) 1.727(5)
S(3) C(12) 1.646(4)
O(1) C(11) 1.235(5)
O(2) C(16) 1.245(6)
O(3) C(16) 1.262(5)
N(1) C(1) 1.358(5)
N(1) C(5) 1.398(5)
N(1) C(13) 1.481(5)
N(2) C(11) 1.407(5)
N(2) C(12) 1.369(5)
N(2) C(15) 1.454(6)
C(1) C(2) 1.375(6)
C(2) C(3) 1.385(6)
C(3) C(4) 1.361(6)
C(5) C(6) 1.399(5)
C(6) C(7) 1.381(6)
C(7) C(8) 1.378(7)
C(8) C(9) 1.390(6)
C(9) C(10) 1.380(6)
C(10) C(5) 1.384(6)
C(4) C(11) 1.428(6)
C(13) C(14) 1.502(8)
C(15) C(16) 1.512(7)
